data_7024997
loop_
_publ_author_name
'Mason, Kevin'
'Gass, Ian A.'
'Parsons, Simon'
'Collins, Anna'
'White, Fraser J.'
'Slawin, Alexandra M. Z.'
'Brechin, Euan K.'
'Tasker, Peter A.'

_publ_section_title
;
 Building Fe(III) clusters with derivatised salicylaldoximes.
;
_journal_issue 10
_journal_name_full 'Dalton transactions (Cambridge, England : 2003)'
_journal_page_first 2727
_journal_page_last 2734
_journal_paper_doi 10.1039/b924143d
_journal_volume 39
_journal_year 2010
_chemical_compound_source 'Kevin Mason, KM148'
_chemical_formula_moiety '[Fe6O2(C8H7O2)10(C12H13O2N)2(H2O)2]5(CH3CN)'
_chemical_formula_sum 'C112 H115 Fe6 N7 O28'
_chemical_formula_weight 2342.26
_space_group_IT_number 14
_symmetry_cell_setting monoclinic
_symmetry_space_group_name_Hall '-P 2ybc'
_symmetry_space_group_name_H-M 'P 1 21/c 1'
_atom_sites_solution_hydrogens geom
_atom_sites_solution_primary direct
_audit_creation_date 08-12-02
_audit_creation_method CRYSTALS_ver_12.86
_cell_angle_alpha 90
_cell_angle_beta 96.520(2)
_cell_angle_gamma 90
_cell_formula_units_Z 2
_cell_length_a 13.8956(6)
_cell_length_b 18.6592(8)
_cell_length_c 21.4730(9)
_cell_measurement_reflns_used 1023
_cell_measurement_temperature 150
_cell_measurement_theta_max 29
_cell_measurement_theta_min 3
_cell_volume 5531.5(4)
_computing_cell_refinement 'SAINT (Siemens ,1995)'
_computing_data_collection 'SMART (Siemens, 1993)'
_computing_data_reduction 'SAINT (Siemens ,1995)'
_computing_molecular_graphics 'CAMERON (Watkin et al., 1996)'
_computing_publication_material 'CRYSTALS (Betteridge et al., 2003)'
_computing_structure_refinement 'CRYSTALS (Betteridge et al., 2003)'
_computing_structure_solution 'SHELXS 86 (Sheldrick, 1986)'
_diffrn_ambient_temperature 150
_diffrn_measured_fraction_theta_full 0.996
_diffrn_measured_fraction_theta_max 0.996
_diffrn_measurement_device 'Bruker SMART'
_diffrn_measurement_device_type Area
_diffrn_measurement_method '\f & \w scans'
_diffrn_radiation_monochromator graphite
_diffrn_radiation_type 'Mo K\a'
_diffrn_radiation_wavelength 0.71073
_diffrn_reflns_av_R_equivalents 0.065
_diffrn_reflns_limit_h_max 17
_diffrn_reflns_limit_h_min -16
_diffrn_reflns_limit_k_max 20
_diffrn_reflns_limit_k_min -23
_diffrn_reflns_limit_l_max 26
_diffrn_reflns_limit_l_min -26
_diffrn_reflns_number 44591
_diffrn_reflns_theta_full 26.404
_diffrn_reflns_theta_max 26.404
_diffrn_reflns_theta_min 1.835
_diffrn_standards_number 0
_exptl_absorpt_coefficient_mu 0.844
_exptl_absorpt_correction_T_max 0.87
_exptl_absorpt_correction_T_min 0.72
_exptl_absorpt_correction_type multi-scan
_exptl_absorpt_process_details 'SADABS (Siemens, 1996)'
_exptl_crystal_colour black
_exptl_crystal_density_diffrn 1.406
_exptl_crystal_density_method 'not measured'
_exptl_crystal_description block
_exptl_crystal_F_000 2432
_exptl_crystal_recrystallization_method
;
Slow evaporation of MeCN solution
;
_exptl_crystal_size_max 0.41
_exptl_crystal_size_mid 0.17
_exptl_crystal_size_min 0.16
_refine_diff_density_max 1.25
_refine_diff_density_min -1.24
_refine_ls_extinction_method None
_refine_ls_goodness_of_fit_ref 1.1351
_refine_ls_hydrogen_treatment constr
_refine_ls_matrix_type full
_refine_ls_number_parameters 703
_refine_ls_number_reflns 11265
_refine_ls_number_restraints 138
_refine_ls_R_factor_all 0.1178
_refine_ls_R_factor_gt 0.0935
_refine_ls_shift/su_max 0.000749
_refine_ls_structure_factor_coef Fsqd
_refine_ls_weighting_details
;
Method= Modified Sheldrick
w=1/[\s^2^(F^2^) + ( 0.06P)^2^ +32.70P]
,where P=(max(Fo^2^,0) + 2Fc^2^)/3
;
_refine_ls_weighting_scheme calc
_refine_ls_wR_factor_all 0.1936
_refine_ls_wR_factor_gt 0.1856
_refine_ls_wR_factor_ref 0.1936
_reflns_limit_h_max 17
_reflns_limit_h_min -17
_reflns_limit_k_max 23
_reflns_limit_k_min 0
_reflns_limit_l_max 26
_reflns_limit_l_min 0
_reflns_number_gt 8893
_reflns_number_total 11310
_reflns_threshold_expression I>2.0\s(I)
_oxford_diffrn_Wilson_B_factor 0.70
_oxford_diffrn_Wilson_scale 420.07
_oxford_refine_ls_r_factor_ref 0.1178
_oxford_refine_ls_scale 0.069465(18)
_oxford_reflns_number_all 11265
_oxford_reflns_threshold_expression_ref I>-10.0\s(I)
_oxford_structure_analysis_title 'eb8177 in P2(1)/c'
_cod_data_source_file b924143d.txt
_cod_data_source_block eb8177
_cod_depositor_comments
;
The following automatic conversions were performed:

'_symmetry_cell_setting' value 'Monoclinic' changed to 'monoclinic'
according to /home/saulius/struct/CIF-dictionaries/cif_core.dic
dictionary named 'cif_core.dic' version 2.4.2 from 2011-04-26.

Automatic conversion script
Id: cif_fix_values 1891 2012-01-12 08:04:46Z andrius 
;
_cod_original_sg_symbol_H-M 'P 1 21/c 1 '
_cod_database_code 7024997

loop_
_symmetry_equiv_pos_as_xyz
x,y,z
-x,-y,-z
-x,y+1/2,-z+1/2
x,-y+1/2,z+1/2

loop_
_atom_site_label
_atom_site_type_symbol
_atom_site_fract_x
_atom_site_fract_y
_atom_site_fract_z
_atom_site_U_iso_or_equiv
_atom_site_occupancy
_atom_site_adp_type
_atom_site_refinement_flags_posn
_atom_site_refinement_flags_adp
_atom_site_disorder_assembly
_atom_site_disorder_group
Fe1 Fe 0.38144(5) 0.50929(4) 0.49172(3) 0.0116 1.0000 Uani . . . .
Fe2 Fe 0.34361(6) 0.51281(4) 0.63969(3) 0.0126 1.0000 Uani . . . .
Fe3 Fe 0.17670(5) 0.44891(4) 0.52995(4) 0.0123 1.0000 Uani . U . .
O1 O 0.2982(3) 0.4896(2) 0.55220(16) 0.0133 1.0000 Uani . . . .
O11 O 0.4960(3) 0.4776(2) 0.55364(16) 0.0138 1.0000 Uani . . . .
O17 O 0.0413(3) 0.4029(2) 0.50348(19) 0.0210 1.0000 Uani . . . .
O71 O 0.4045(3) 0.5185(2) 0.72293(16) 0.0163 1.0000 Uani . . . .
O121 O 0.4001(3) 0.6141(2) 0.51541(17) 0.0173 1.0000 Uani . . . .
O122 O 0.3809(3) 0.6144(2) 0.61775(17) 0.0180 1.0000 Uani . . . .
O132 O 0.2169(3) 0.5554(2) 0.65838(19) 0.0263 1.0000 Uani . . . .
O133 O 0.1055(3) 0.5127(3) 0.5862(2) 0.0355 1.0000 Uani . U . .
O142 O 0.3024(3) 0.4121(2) 0.66544(19) 0.0279 1.0000 Uani . . . .
O143 O 0.1876(3) 0.3718(3) 0.5944(2) 0.0333 1.0000 Uani . U . .
O151 O 0.3683(3) 0.4141(2) 0.44717(17) 0.0181 1.0000 Uani . . . .
O153 O 0.2204(3) 0.3801(2) 0.4666(2) 0.0263 1.0000 Uani . . . .
O161 O 0.2750(3) 0.5486(2) 0.42615(17) 0.0210 1.0000 Uani . . . .
O163 O 0.1353(3) 0.5237(2) 0.4639(2) 0.0284 1.0000 Uani . . . .
N11 N 0.4810(3) 0.4790(2) 0.6168(2) 0.0137 1.0000 Uani . . . .
N111 N 0.0145(6) 0.2662(4) 0.5608(4) 0.0604 1.0000 Uani . . . .
N112 N 0.5693(6) 0.8234(4) 0.4577(4) 0.0616 1.0000 Uani . U . .
N113 N 0.9190(13) 0.9507(9) 0.4433(7) 0.0640 0.5000 Uani . U 1 1
C11 C 0.5523(4) 0.4569(3) 0.6557(3) 0.0161 1.0000 Uani . . . .
C12 C 0.3977(4) 0.6444(3) 0.5674(3) 0.0177 1.0000 Uani . . . .
C13 C 0.1336(4) 0.5536(3) 0.6306(3) 0.0186 1.0000 Uani . U . .
C14 C 0.2375(4) 0.3686(3) 0.6466(3) 0.0181 1.0000 Uani . . . .
C15 C 0.2975(4) 0.3713(3) 0.4423(3) 0.0188 1.0000 Uani . . . .
C16 C 0.1855(4) 0.5571(4) 0.4277(3) 0.0242 1.0000 Uani . U . .
C21 C 0.5489(4) 0.4515(3) 0.7229(3) 0.0179 1.0000 Uani . . . .
C22 C 0.4138(5) 0.7244(3) 0.5696(3) 0.0211 1.0000 Uani . . . .
C23 C 0.0591(5) 0.6042(4) 0.6539(3) 0.0263 1.0000 Uani . . . .
C24 C 0.2168(5) 0.3087(4) 0.6900(3) 0.0275 1.0000 Uani . . . .
C25 C 0.3088(5) 0.3047(4) 0.4034(3) 0.0332 1.0000 Uani . . . .
C26 C 0.1296(5) 0.6109(4) 0.3862(4) 0.0437 1.0000 Uani . U . .
C31 C 0.6264(4) 0.4152(3) 0.7566(3) 0.0233 1.0000 Uani . . . .
C32 C 0.3205(5) 0.7648(3) 0.5530(3) 0.0241 1.0000 Uani . . . .
C33 C 0.0011(5) 0.5668(4) 0.6987(3) 0.0352 1.0000 Uani . U . .
C34 C 0.3023(5) 0.2604(3) 0.7103(3) 0.0240 1.0000 Uani . . . .
C35 C 0.2209(5) 0.2582(4) 0.3916(3) 0.0332 1.0000 Uani . U . .
C36 C 0.1823(5) 0.6605(4) 0.3467(3) 0.0300 1.0000 Uani . U . .
C41 C 0.6279(5) 0.4041(4) 0.8194(3) 0.0304 1.0000 Uani . . . .
C42 C 0.2359(5) 0.7441(4) 0.5754(3) 0.0322 1.0000 Uani . . . .
C43 C 0.0433(7) 0.5363(5) 0.7523(4) 0.0470 1.0000 Uani . U . .
C44 C 0.3870(5) 0.2865(3) 0.7419(3) 0.0266 1.0000 Uani . . . .
C45 C 0.1944(6) 0.2111(5) 0.4346(5) 0.0549 1.0000 Uani . U . .
C46 C 0.1454(5) 0.6708(4) 0.2851(3) 0.0312 1.0000 Uani . . . .
C51 C 0.5512(5) 0.4296(4) 0.8500(3) 0.0309 1.0000 Uani . . . .
C52 C 0.1523(6) 0.7827(4) 0.5619(4) 0.0451 1.0000 Uani . . . .
C53 C -0.0127(8) 0.5035(5) 0.7952(5) 0.0652 1.0000 Uani . U . .
C54 C 0.4635(5) 0.2416(4) 0.7608(3) 0.0346 1.0000 Uani . . . .
C55 C 0.1107(7) 0.1684(5) 0.4207(5) 0.0635 1.0000 Uani . U . .
C56 C 0.1872(5) 0.7199(4) 0.2475(3) 0.0312 1.0000 Uani . . . .
C61 C 0.4736(4) 0.4677(3) 0.8196(3) 0.0212 1.0000 Uani . . . .
C62 C 0.1516(6) 0.8437(4) 0.5258(4) 0.0492 1.0000 Uani . . . .
C63 C -0.1103(8) 0.5022(6) 0.7816(5) 0.0675 1.0000 Uani . U . .
C64 C 0.4557(6) 0.1691(4) 0.7497(3) 0.0402 1.0000 Uani . . . .
C65 C 0.0581(7) 0.1749(5) 0.3642(5) 0.0603 1.0000 Uani . U . .
C66 C 0.2664(5) 0.7584(4) 0.2715(4) 0.0397 1.0000 Uani . . . .
C71 C 0.4735(4) 0.4800(3) 0.7544(3) 0.0162 1.0000 Uani . . . .
C72 C 0.2348(6) 0.8644(4) 0.5018(4) 0.0443 1.0000 Uani . . . .
C73 C -0.1532(7) 0.5300(6) 0.7281(5) 0.0688 1.0000 Uani . U . .
C74 C 0.3716(6) 0.1426(4) 0.7187(4) 0.0453 1.0000 Uani . . . .
C75 C 0.0814(7) 0.2222(5) 0.3211(5) 0.0613 1.0000 Uani . U . .
C76 C 0.3037(6) 0.7484(4) 0.3332(4) 0.0477 1.0000 Uani . . . .
C82 C 0.3195(5) 0.8257(4) 0.5152(3) 0.0328 1.0000 Uani . . . .
C83 C -0.0991(6) 0.5624(5) 0.6859(5) 0.0586 1.0000 Uani . U . .
C84 C 0.2957(6) 0.1875(4) 0.6987(3) 0.0363 1.0000 Uani . . . .
C85 C 0.1632(6) 0.2629(5) 0.3344(4) 0.0518 1.0000 Uani . U . .
C86 C 0.2615(5) 0.6997(4) 0.3712(3) 0.0323 1.0000 Uani . . . .
C111 C -0.0111(7) 0.2243(5) 0.5946(5) 0.0558 1.0000 Uani . . . .
C112 C 0.5606(6) 0.7668(4) 0.4386(4) 0.0392 1.0000 Uani . U . .
C113 C 0.8400(13) 0.9475(10) 0.4388(7) 0.0545 0.5000 Uani D U . .
C121 C -0.0419(9) 0.1708(5) 0.6376(5) 0.0767 1.0000 Uani . . . .
C122 C 0.5490(6) 0.6951(4) 0.4167(4) 0.0446 1.0000 Uani . . . .
C123 C 0.7366(12) 0.9523(9) 0.4299(7) 0.0507 0.5000 Uani D U . .
C610 C 0.3890(5) 0.4932(4) 0.8544(3) 0.0301 1.0000 Uani . U . .
C611 C 0.2959(5) 0.4542(4) 0.8282(4) 0.0396 1.0000 Uani . . . .
C612 C 0.4075(6) 0.4767(5) 0.9247(3) 0.0456 1.0000 Uani . U . .
C613 C 0.3743(6) 0.5735(4) 0.8477(3) 0.0384 1.0000 Uani . . . .
H111 H 0.6093 0.4441 0.6397 0.0178 1.0000 Uiso R . . .
H222 H 0.4402 0.7398 0.6111 0.0228 1.0000 Uiso R . . .
H221 H 0.4581 0.7383 0.5397 0.0228 1.0000 Uiso R . . .
H231 H 0.0927 0.6453 0.6745 0.0300 1.0000 Uiso R . . .
H232 H 0.0161 0.6194 0.6179 0.0299 1.0000 Uiso R . . .
H241 H 0.1938 0.3299 0.7269 0.0320 1.0000 Uiso R . . .
H242 H 0.1655 0.2790 0.6692 0.0317 1.0000 Uiso R . . .
H252 H 0.3599 0.2774 0.4252 0.0379 1.0000 Uiso R . . .
H251 H 0.3267 0.3202 0.3637 0.0376 1.0000 Uiso R . . .
H261 H 0.0994 0.6417 0.4141 0.0540 1.0000 Uiso R . . .
H262 H 0.0810 0.5854 0.3592 0.0542 1.0000 Uiso R . . .
H311 H 0.6777 0.3990 0.7354 0.0261 1.0000 Uiso R . . .
H411 H 0.6803 0.3813 0.8419 0.0350 1.0000 Uiso R . . .
H421 H 0.2351 0.7031 0.6008 0.0369 1.0000 Uiso R . . .
H431 H 0.1098 0.5381 0.7616 0.0538 1.0000 Uiso R . . .
H441 H 0.3932 0.3352 0.7506 0.0298 1.0000 Uiso R . . .
H451 H 0.2302 0.2073 0.4735 0.0648 1.0000 Uiso R . . .
H461 H 0.0910 0.6449 0.2690 0.0351 1.0000 Uiso R . . .
H511 H 0.5522 0.4208 0.8923 0.0358 1.0000 Uiso R . . .
H521 H 0.0956 0.7659 0.5760 0.0552 1.0000 Uiso R . . .
H531 H 0.0163 0.4846 0.8327 0.0771 1.0000 Uiso R . . .
H541 H 0.5206 0.2614 0.7810 0.0398 1.0000 Uiso R . . .
H551 H 0.0928 0.1367 0.4504 0.0761 1.0000 Uiso R . . .
H561 H 0.1609 0.7277 0.2060 0.0361 1.0000 Uiso R . . .
H621 H 0.0956 0.8718 0.5173 0.0590 1.0000 Uiso R . . .
H631 H -0.1482 0.4801 0.8098 0.0821 1.0000 Uiso R . . .
H641 H 0.5060 0.1378 0.7630 0.0460 1.0000 Uiso R . . .
H651 H 0.0050 0.1458 0.3547 0.0710 1.0000 Uiso R . . .
H661 H 0.2946 0.7909 0.2464 0.0479 1.0000 Uiso R . . .
H721 H 0.2339 0.9053 0.4766 0.0501 1.0000 Uiso R . . .
H731 H -0.2202 0.5287 0.7193 0.0832 1.0000 Uiso R . . .
H741 H 0.3659 0.0947 0.7114 0.0530 1.0000 Uiso R . . .
H751 H 0.0413 0.2270 0.2830 0.0733 1.0000 Uiso R . . .
H761 H 0.3569 0.7745 0.3496 0.0531 1.0000 Uiso R . . .
H821 H 0.3758 0.8385 0.4989 0.0377 1.0000 Uiso R . . .
H831 H -0.1289 0.5797 0.6483 0.0701 1.0000 Uiso R . . .
H841 H 0.2390 0.1690 0.6763 0.0418 1.0000 Uiso R . . .
H851 H 0.1820 0.2944 0.3044 0.0611 1.0000 Uiso R . . .
H861 H 0.2872 0.6931 0.4126 0.0383 1.0000 Uiso R . . .
H6112 H 0.2432 0.4712 0.8488 0.0580 1.0000 Uiso R . . .
H6111 H 0.3037 0.4034 0.8355 0.0576 1.0000 Uiso R . . .
H6113 H 0.2825 0.4619 0.7841 0.0579 1.0000 Uiso R . . .
H6122 H 0.3538 0.4944 0.9448 0.0690 1.0000 Uiso R . . .
H6121 H 0.4651 0.5010 0.9428 0.0690 1.0000 Uiso R . . .
H6123 H 0.4128 0.4256 0.9322 0.0688 1.0000 Uiso R . . .
H6132 H 0.3258 0.5884 0.8726 0.0560 1.0000 Uiso R . . .
H6131 H 0.4343 0.5966 0.8628 0.0557 1.0000 Uiso R . . .
H6133 H 0.3565 0.5858 0.8049 0.0559 1.0000 Uiso R . . .
H172 H 0.0380 0.3624 0.5164 0.0302 1.0000 Uiso R . . .
H171 H -0.0042 0.4297 0.5051 0.0301 1.0000 Uiso R . . .
H1221 H 0.5733 0.6908 0.3773 0.0549 1.0000 Uiso R . . .
H1222 H 0.5834 0.6633 0.4459 0.0549 1.0000 Uiso R . . .
H1223 H 0.4822 0.6831 0.4123 0.0549 1.0000 Uiso R . . .
H1231 H 0.7095 0.9077 0.4403 0.0627 0.5000 Uiso R . . .
H1232 H 0.7158 0.9888 0.4563 0.0627 0.5000 Uiso R . . .
H1233 H 0.7157 0.9636 0.3874 0.0627 0.5000 Uiso R . . .
H1211 H -0.1112 0.1656 0.6323 0.0939 1.0000 Uiso R . . .
H1212 H -0.0240 0.1855 0.6807 0.0939 1.0000 Uiso R . . .
H1213 H -0.0133 0.1258 0.6317 0.0939 1.0000 Uiso R . . .

loop_
_atom_site_aniso_label
_atom_site_aniso_U_11
_atom_site_aniso_U_22
_atom_site_aniso_U_33
_atom_site_aniso_U_23
_atom_site_aniso_U_13
_atom_site_aniso_U_12
Fe1 0.0077(4) 0.0156(4) 0.0109(4) 0.0024(3) -0.0007(3) 0.0004(3)
Fe2 0.0115(4) 0.0158(4) 0.0103(4) 0.0022(3) -0.0002(3) 0.0006(3)
Fe3 0.0071(4) 0.0157(4) 0.0138(4) -0.0004(3) -0.0002(3) 0.0000(3)
O1 0.0086(19) 0.019(2) 0.0121(17) 0.0006(15) 0.0002(14) -0.0010(15)
O11 0.0108(19) 0.023(2) 0.0072(17) 0.0043(15) -0.0018(14) 0.0010(15)
O17 0.011(2) 0.022(2) 0.030(2) -0.0010(18) -0.0002(16) -0.0021(17)
O71 0.018(2) 0.019(2) 0.0110(18) 0.0008(15) -0.0006(15) 0.0010(16)
O121 0.018(2) 0.017(2) 0.0156(19) -0.0005(16) 0.0000(15) -0.0016(16)
O122 0.024(2) 0.015(2) 0.0145(19) 0.0029(15) 0.0012(16) -0.0004(17)
O132 0.016(2) 0.043(3) 0.021(2) -0.0057(19) 0.0038(17) 0.010(2)
O133 0.015(2) 0.055(3) 0.037(2) -0.032(2) 0.0043(18) 0.001(2)
O142 0.032(3) 0.027(2) 0.022(2) 0.0142(18) -0.0084(19) -0.012(2)
O143 0.035(3) 0.036(3) 0.026(2) 0.016(2) -0.008(2) -0.015(2)
O151 0.014(2) 0.024(2) 0.0162(19) -0.0050(16) 0.0015(15) -0.0041(17)
O153 0.020(2) 0.029(2) 0.032(2) -0.0174(19) 0.0127(19) -0.0079(19)
O161 0.015(2) 0.033(2) 0.0139(19) 0.0063(17) -0.0057(15) 0.0062(18)
O163 0.013(2) 0.038(3) 0.033(2) 0.020(2) -0.0053(18) -0.0012(19)
N11 0.011(2) 0.014(2) 0.016(2) 0.0038(18) -0.0009(17) -0.0029(18)
N111 0.069(6) 0.039(4) 0.070(5) 0.005(4) -0.002(4) -0.015(4)
N112 0.079(5) 0.051(4) 0.055(4) 0.002(4) 0.009(4) -0.015(4)
N113 0.088(8) 0.070(7) 0.039(5) 0.013(5) 0.030(7) 0.025(8)
C11 0.014(3) 0.010(3) 0.025(3) 0.001(2) 0.006(2) -0.005(2)
C12 0.010(3) 0.023(3) 0.018(3) 0.002(2) -0.006(2) -0.001(2)
C13 0.010(3) 0.022(3) 0.023(3) -0.002(2) 0.002(2) 0.005(2)
C14 0.017(3) 0.019(3) 0.020(3) 0.005(2) 0.007(2) 0.003(2)
C15 0.017(3) 0.023(3) 0.016(3) -0.008(2) -0.005(2) 0.001(2)
C16 0.010(3) 0.036(4) 0.025(3) 0.010(3) -0.005(2) 0.004(3)
C21 0.016(3) 0.020(3) 0.016(3) 0.003(2) -0.001(2) -0.005(2)
C22 0.027(3) 0.019(3) 0.016(3) -0.001(2) -0.001(2) -0.007(2)
C23 0.024(4) 0.031(4) 0.024(3) -0.004(3) 0.003(3) 0.011(3)
C24 0.020(3) 0.031(4) 0.031(3) 0.014(3) 0.001(3) -0.005(3)
C25 0.022(4) 0.034(4) 0.045(4) -0.020(3) 0.011(3) -0.002(3)
C26 0.026(3) 0.056(4) 0.050(4) 0.035(3) 0.007(3) 0.012(3)
C31 0.014(3) 0.029(3) 0.026(3) 0.001(3) -0.001(2) 0.004(3)
C32 0.035(4) 0.020(3) 0.018(3) -0.008(2) 0.004(3) -0.005(3)
C33 0.025(3) 0.049(4) 0.033(3) -0.014(3) 0.010(3) 0.006(3)
C34 0.028(4) 0.021(3) 0.022(3) 0.009(2) 0.001(3) 0.000(3)
C35 0.021(3) 0.038(4) 0.043(4) -0.026(3) 0.016(3) -0.005(3)
C36 0.021(3) 0.036(4) 0.034(3) 0.014(3) 0.006(3) 0.009(3)
C41 0.025(4) 0.043(4) 0.022(3) 0.014(3) -0.002(3) 0.013(3)
C42 0.039(4) 0.028(4) 0.031(4) 0.002(3) 0.012(3) 0.004(3)
C43 0.048(4) 0.053(4) 0.042(4) -0.004(3) 0.014(3) -0.001(4)
C44 0.038(4) 0.022(3) 0.019(3) 0.010(2) 0.002(3) 0.003(3)
C45 0.042(4) 0.052(4) 0.070(5) -0.001(4) 0.005(4) -0.009(4)
C46 0.024(4) 0.026(4) 0.042(4) 0.016(3) -0.006(3) 0.004(3)
C51 0.040(4) 0.041(4) 0.010(3) 0.011(3) -0.002(3) 0.000(3)
C52 0.038(5) 0.044(5) 0.056(5) 0.007(4) 0.016(4) 0.009(4)
C53 0.077(5) 0.063(4) 0.061(4) -0.001(4) 0.027(4) -0.008(4)
C54 0.032(4) 0.048(5) 0.023(3) 0.014(3) 0.000(3) 0.004(3)
C55 0.047(4) 0.059(4) 0.086(5) -0.009(4) 0.013(4) -0.014(3)
C56 0.035(4) 0.033(4) 0.025(3) 0.010(3) -0.001(3) 0.012(3)
C61 0.023(3) 0.025(3) 0.016(3) 0.001(2) 0.002(2) 0.000(2)
C62 0.042(5) 0.041(5) 0.065(6) 0.007(4) 0.006(4) 0.018(4)
C63 0.072(5) 0.071(5) 0.068(4) -0.011(4) 0.040(4) -0.012(4)
C64 0.043(5) 0.043(5) 0.035(4) 0.012(3) 0.005(3) 0.018(4)
C65 0.042(4) 0.061(4) 0.079(4) -0.031(3) 0.010(3) -0.014(3)
C66 0.034(4) 0.037(4) 0.049(5) 0.022(3) 0.005(3) -0.001(3)
C71 0.014(3) 0.015(3) 0.020(3) 0.001(2) 0.001(2) -0.004(2)
C72 0.056(5) 0.028(4) 0.050(5) 0.013(3) 0.012(4) 0.010(4)
C73 0.044(4) 0.087(5) 0.079(5) -0.022(4) 0.024(4) -0.008(4)
C74 0.057(6) 0.022(4) 0.056(5) 0.003(3) 0.003(4) 0.005(4)
C75 0.042(4) 0.074(4) 0.068(4) -0.036(4) 0.008(3) -0.015(3)
C76 0.048(5) 0.023(4) 0.068(6) 0.008(4) -0.017(4) -0.006(3)
C82 0.038(4) 0.028(4) 0.033(4) 0.001(3) 0.004(3) -0.004(3)
C83 0.037(4) 0.082(5) 0.060(4) -0.027(4) 0.020(3) -0.002(4)
C84 0.040(4) 0.027(4) 0.042(4) 0.002(3) 0.002(3) -0.001(3)
C85 0.039(4) 0.073(5) 0.045(4) -0.026(4) 0.013(3) -0.014(4)
C86 0.043(4) 0.026(4) 0.026(3) 0.006(3) -0.001(3) 0.009(3)
C111 0.061(6) 0.038(5) 0.069(6) 0.000(4) 0.007(5) 0.000(4)
C112 0.047(4) 0.036(4) 0.036(4) 0.004(3) 0.011(3) -0.006(3)
C113 0.082(8) 0.058(6) 0.029(5) 0.013(5) 0.032(6) 0.024(7)
C121 0.098(9) 0.046(6) 0.091(8) 0.012(5) 0.028(7) 0.002(6)
C122 0.060(6) 0.044(5) 0.033(4) 0.006(3) 0.021(4) 0.000(4)
C123 0.080(8) 0.050(7) 0.029(5) 0.004(5) 0.032(6) 0.016(7)
C610 0.038(4) 0.041(4) 0.012(3) 0.005(3) 0.009(2) 0.009(3)
C611 0.033(4) 0.048(5) 0.041(4) 0.004(4) 0.022(3) 0.000(3)
C612 0.051(5) 0.069(5) 0.018(3) 0.009(3) 0.013(3) 0.023(4)
C613 0.051(5) 0.039(4) 0.027(4) -0.004(3) 0.011(3) 0.009(4)

loop_
_atom_type_symbol
_atom_type_scat_dispersion_real
_atom_type_scat_dispersion_imag
_atom_type_scat_Cromer_Mann_a1
_atom_type_scat_Cromer_Mann_b1
_atom_type_scat_Cromer_Mann_a2
_atom_type_scat_Cromer_Mann_b2
_atom_type_scat_Cromer_Mann_a3
_atom_type_scat_Cromer_Mann_b3
_atom_type_scat_Cromer_Mann_a4
_atom_type_scat_Cromer_Mann_b4
_atom_type_scat_Cromer_Mann_c
_atom_type_scat_source
C 0.0033 0.0016 2.3100 20.8439 1.0200 10.2075 1.5886 0.5687 0.8650 51.6512 0.2156 'International Tables Vol C 4.2.6.8 and 6.1.1.4'
H 0.0000 0.0000 0.4930 10.5109 0.3229 26.1257 0.1402 3.1424 0.0408 57.7998 0.0030 'International Tables Vol C 4.2.6.8 and 6.1.1.4'
N 0.0061 0.0033 12.2126 0.0057 3.1322 9.8933 2.0125 28.9975 1.1663 0.5826 -11.5290 'International Tables Vol C 4.2.6.8 and 6.1.1.4'
O 0.0106 0.0060 3.0485 13.2771 2.2868 5.7011 1.5463 0.3239 0.8670 32.9089 0.2508 'International Tables Vol C 4.2.6.8 and 6.1.1.4'
Fe 0.3463 0.8444 11.7695 4.7611 7.3573 0.3072 3.5222 15.3535 2.3045 76.8805 1.0369 'International Tables Vol C 4.2.6.8 and 6.1.1.4'

loop_
_geom_angle_atom_site_label_1
_geom_angle_site_symmetry_1
_geom_angle_atom_site_label_2
_geom_angle_atom_site_label_3
_geom_angle
_geom_angle_publ_flag
O11 2_666 Fe1 Fe3 161.81(11) yes
O11 2_666 Fe1 O1 163.01(15) yes
Fe3 . Fe1 O1 29.41(11) yes
O11 2_666 Fe1 O11 73.64(15) yes
Fe3 . Fe1 O11 112.04(10) yes
O1 . Fe1 O11 89.39(15) yes
O11 2_666 Fe1 O121 85.15(16) yes
Fe3 . Fe1 O121 111.19(11) yes
O1 . Fe1 O121 94.96(16) yes
O11 . Fe1 O121 92.72(16) yes
O11 2_666 Fe1 O151 85.18(15) yes
Fe3 . Fe1 O151 77.26(11) yes
O1 . Fe1 O151 97.28(16) yes
O11 . Fe1 O151 94.37(16) yes
O121 . Fe1 O151 165.91(16) yes
O11 2_666 Fe1 O161 101.64(15) yes
Fe3 . Fe1 O161 73.43(12) yes
O1 . Fe1 O161 95.25(16) yes
O11 . Fe1 O161 174.33(16) yes
O121 . Fe1 O161 83.65(16) yes
O151 . Fe1 O161 88.29(17) yes
Fe3 . Fe2 O1 28.52(11) yes
Fe3 . Fe2 O71 152.68(12) yes
O1 . Fe2 O71 168.05(16) yes
Fe3 . Fe2 O122 110.15(11) yes
O1 . Fe2 O122 92.65(15) yes
O71 . Fe2 O122 93.94(16) yes
Fe3 . Fe2 O132 74.22(12) yes
O1 . Fe2 O132 94.83(16) yes
O71 . Fe2 O132 95.57(17) yes
O122 . Fe2 O132 85.97(18) yes
Fe3 . Fe2 O142 70.78(11) yes
O1 . Fe2 O142 89.24(16) yes
O71 . Fe2 O142 84.56(16) yes
O122 . Fe2 O142 177.16(18) yes
O132 . Fe2 O142 91.76(19) yes
Fe3 . Fe2 N11 107.61(12) yes
O1 . Fe2 N11 85.02(16) yes
O71 . Fe2 N11 85.26(17) yes
O122 . Fe2 N11 87.93(17) yes
O132 . Fe2 N11 173.88(18) yes
O142 . Fe2 N11 94.35(18) yes
Fe1 . Fe3 Fe2 59.73(2) yes
Fe1 . Fe3 O1 29.56(11) yes
Fe2 . Fe3 O1 30.18(11) yes
Fe1 . Fe3 O17 149.48(12) yes
Fe2 . Fe3 O17 150.79(12) yes
O1 . Fe3 O17 179.01(16) yes
Fe1 . Fe3 O133 116.52(14) yes
Fe2 . Fe3 O133 73.55(12) yes
O1 . Fe3 O133 95.55(17) yes
O17 . Fe3 O133 85.30(17) yes
Fe1 . Fe3 O143 115.24(14) yes
Fe2 . Fe3 O143 76.98(13) yes
O1 . Fe3 O143 96.96(17) yes
O17 . Fe3 O143 83.52(18) yes
O133 . Fe3 O143 90.8(2) yes
Fe1 . Fe3 O153 73.21(12) yes
Fe2 . Fe3 O153 117.83(13) yes
O1 . Fe3 O153 95.73(17) yes
O17 . Fe3 O153 83.40(16) yes
O133 . Fe3 O153 168.47(18) yes
Fe1 . Fe3 O163 76.78(12) yes
Fe2 . Fe3 O163 111.59(13) yes
O1 . Fe3 O163 94.32(17) yes
O17 . Fe3 O163 85.26(17) yes
O133 . Fe3 O163 83.9(2) yes
O143 . Fe3 O153 90.2(2) yes
O143 . Fe3 O163 167.96(19) yes
O153 . Fe3 O163 92.8(2) yes
Fe2 . O1 Fe1 117.67(18) yes
Fe2 . O1 Fe3 121.30(19) yes
Fe1 . O1 Fe3 121.03(19) yes
Fe1 2_666 O11 Fe1 106.36(15) yes
Fe1 2_666 O11 N11 132.6(3) yes
Fe1 . O11 N11 115.8(3) yes
Fe3 . O17 H172 112.1 no
Fe3 . O17 H171 114.6 no
H172 . O17 H171 119.3 no
Fe2 . O71 C71 132.4(4) yes
Fe1 . O121 C12 129.8(4) yes
Fe2 . O122 C12 133.5(4) yes
Fe2 . O132 C13 133.1(4) yes
Fe3 . O133 C13 132.9(4) yes
Fe2 . O142 C14 136.1(4) yes
Fe3 . O143 C14 130.4(4) yes
Fe1 . O151 C15 128.7(4) yes
Fe3 . O153 C15 134.6(4) yes
Fe1 . O161 C16 131.5(4) yes
Fe3 . O163 C16 129.5(4) yes
Fe2 . N11 O11 117.9(3) yes
Fe2 . N11 C11 126.3(4) yes
O11 . N11 C11 115.7(4) yes
N11 . C11 C21 123.8(5) yes
N11 . C11 H111 117.9 no
C21 . C11 H111 118.3 no
O122 . C12 O121 126.0(5) yes
O122 . C12 C22 117.0(5) yes
O121 . C12 C22 116.9(5) yes
O133 . C13 O132 125.2(5) yes
O133 . C13 C23 117.6(5) yes
O132 . C13 C23 117.2(5) yes
O143 . C14 O142 124.5(5) yes
O143 . C14 C24 117.7(5) yes
O142 . C14 C24 117.8(5) yes
O151 . C15 O153 125.2(5) yes
O151 . C15 C25 115.9(5) yes
O153 . C15 C25 118.9(5) yes
O163 . C16 O161 124.8(5) yes
O163 . C16 C26 114.3(5) yes
O161 . C16 C26 120.9(6) yes
C11 . C21 C31 116.0(5) yes
C11 . C21 C71 123.9(5) yes
C31 . C21 C71 120.1(5) yes
C12 . C22 C32 111.5(5) yes
C12 . C22 H222 111.2 no
C32 . C22 H222 107.1 no
C12 . C22 H221 110.3 no
C32 . C22 H221 107.6 no
H222 . C22 H221 109.0 no
C13 . C23 C33 111.0(5) yes
C13 . C23 H231 109.1 no
C33 . C23 H231 109.8 no
C13 . C23 H232 107.5 no
C33 . C23 H232 108.8 no
H231 . C23 H232 110.6 no
C14 . C24 C34 115.0(5) yes
C14 . C24 H241 107.7 no
C34 . C24 H241 109.2 no
C14 . C24 H242 108.7 no
C34 . C24 H242 107.8 no
H241 . C24 H242 108.3 no
C15 . C25 C35 115.8(5) yes
C15 . C25 H252 106.6 no
C35 . C25 H252 108.8 no
C15 . C25 H251 107.2 no
C35 . C25 H251 108.3 no
H252 . C25 H251 110.1 no
C16 . C26 C36 119.8(6) yes
C16 . C26 H261 105.2 no
C36 . C26 H261 105.0 no
C16 . C26 H262 107.9 no
C36 . C26 H262 108.5 no
H261 . C26 H262 110.1 no
C21 . C31 C41 120.7(6) yes
C21 . C31 H311 119.0 no
C41 . C31 H311 120.3 no
C22 . C32 C42 121.6(6) yes
C22 . C32 C82 119.8(6) yes
C42 . C32 C82 118.6(7) yes
C23 . C33 C43 121.9(7) yes
C23 . C33 C83 120.1(7) yes
C43 . C33 C83 118.0(8) yes
C24 . C34 C44 122.0(6) yes
C24 . C34 C84 119.9(6) yes
C44 . C34 C84 118.1(6) yes
C25 . C35 C45 122.7(7) yes
C25 . C35 C85 119.3(7) yes
C45 . C35 C85 117.9(7) yes
C26 . C36 C46 118.5(7) yes
C26 . C36 C86 122.2(6) yes
C46 . C36 C86 119.2(6) yes
C31 . C41 C51 119.1(6) yes
C31 . C41 H411 120.5 no
C51 . C41 H411 120.4 no
C32 . C42 C52 121.0(7) yes
C32 . C42 H421 119.9 no
C52 . C42 H421 119.1 no
C33 . C43 C53 121.2(9) yes
C33 . C43 H431 119.5 no
C53 . C43 H431 119.2 no
C34 . C44 C54 121.1(6) yes
C34 . C44 H441 119.9 no
C54 . C44 H441 119.0 no
C35 . C45 C55 120.2(9) yes
C35 . C45 H451 120.4 no
C55 . C45 H451 119.5 no
C36 . C46 C56 120.9(7) yes
C36 . C46 H461 118.9 no
C56 . C46 H461 120.1 no
C41 . C51 C61 123.0(5) yes
C41 . C51 H511 118.4 no
C61 . C51 H511 118.6 no
C42 . C52 C62 120.5(8) yes
C42 . C52 H521 118.8 no
C62 . C52 H521 120.7 no
C43 . C53 C63 118.7(10) yes
C43 . C53 H531 120.9 no
C63 . C53 H531 120.4 no
C44 . C54 C64 120.3(7) yes
C44 . C54 H541 118.8 no
C64 . C54 H541 120.9 no
C45 . C55 C65 119.2(10) yes
C45 . C55 H551 119.5 no
C65 . C55 H551 121.2 no
C46 . C56 C66 120.0(6) yes
C46 . C56 H561 120.7 no
C66 . C56 H561 119.3 no
C51 . C61 C71 117.4(5) yes
C51 . C61 C610 121.6(5) yes
C71 . C61 C610 120.9(5) yes
C52 . C62 C72 119.4(7) yes
C52 . C62 H621 121.6 no
C72 . C62 H621 119.1 no
C53 . C63 C73 121.0(9) yes
C53 . C63 H631 119.2 no
C73 . C63 H631 119.8 no
C54 . C64 C74 119.1(7) yes
C54 . C64 H641 121.5 no
C74 . C64 H641 119.5 no
C55 . C65 C75 122.0(9) yes
C55 . C65 H651 119.0 no
C75 . C65 H651 119.0 no
C56 . C66 C76 119.3(7) yes
C56 . C66 H661 120.0 no
C76 . C66 H661 120.6 no
C61 . C71 C21 119.6(5) yes
C61 . C71 O71 120.9(5) yes
C21 . C71 O71 119.6(5) yes
C62 . C72 C82 120.6(7) yes
C62 . C72 H721 119.4 no
C82 . C72 H721 120.1 no
C63 . C73 C83 120.8(10) yes
C63 . C73 H731 120.1 no
C83 . C73 H731 119.1 no
C64 . C74 C84 120.8(7) yes
C64 . C74 H741 119.4 no
C84 . C74 H741 119.8 no
C65 . C75 C85 118.7(10) yes
C65 . C75 H751 119.8 no
C85 . C75 H751 121.6 no
C66 . C76 C86 120.9(7) yes
C66 . C76 H761 119.5 no
C86 . C76 H761 119.6 no
C32 . C82 C72 119.9(7) yes
C32 . C82 H821 118.5 no
C72 . C82 H821 121.6 no
C33 . C83 C73 120.2(10) yes
C33 . C83 H831 119.5 no
C73 . C83 H831 120.3 no
C34 . C84 C74 120.6(7) yes
C34 . C84 H841 119.2 no
C74 . C84 H841 120.2 no
C35 . C85 C75 122.0(9) yes
C35 . C85 H851 118.2 no
C75 . C85 H851 119.8 no
C76 . C86 C36 119.7(6) yes
C76 . C86 H861 120.3 no
C36 . C86 H861 120.0 no
N111 . C111 C121 179.0(11) yes
N112 . C112 C122 178.1(8) yes
N113 . C113 C123 173(2) yes
C111 . C121 H1211 110.9 no
C111 . C121 H1212 110.4 no
H1211 . C121 H1212 106.7 no
C111 . C121 H1213 111.5 no
H1211 . C121 H1213 109.0 no
H1212 . C121 H1213 108.2 no
C112 . C122 H1221 109.5 no
C112 . C122 H1222 109.8 no
H1221 . C122 H1222 109.5 no
C112 . C122 H1223 109.0 no
H1221 . C122 H1223 109.5 no
H1222 . C122 H1223 109.5 no
C113 . C123 H1231 109.4 no
C113 . C123 H1232 109.5 no
H1231 . C123 H1232 109.5 no
C113 . C123 H1233 109.5 no
H1231 . C123 H1233 109.5 no
H1232 . C123 H1233 109.5 no
C61 . C610 C611 109.5(5) yes
C61 . C610 C612 111.3(5) yes
C611 . C610 C612 107.8(6) yes
C61 . C610 C613 111.2(6) yes
C611 . C610 C613 109.6(6) yes
C612 . C610 C613 107.3(6) yes
C610 . C611 H6112 109.4 no
C610 . C611 H6111 109.4 no
H6112 . C611 H6111 109.2 no
C610 . C611 H6113 110.7 no
H6112 . C611 H6113 109.6 no
H6111 . C611 H6113 108.4 no
C610 . C612 H6122 108.7 no
C610 . C612 H6121 109.9 no
H6122 . C612 H6121 108.1 no
C610 . C612 H6123 111.2 no
H6122 . C612 H6123 108.2 no
H6121 . C612 H6123 110.6 no
C610 . C613 H6132 109.4 no
C610 . C613 H6131 108.0 no
H6132 . C613 H6131 108.9 no
C610 . C613 H6133 110.4 no
H6132 . C613 H6133 110.5 no
H6131 . C613 H6133 109.8 no

loop_
_geom_bond_atom_site_label_1
_geom_bond_atom_site_label_2
_geom_bond_site_symmetry_2
_geom_bond_distance
_geom_bond_publ_flag
Fe1 O11 2_666 2.070(4) yes
Fe1 Fe3 . 3.2509(11) yes
Fe1 O1 . 1.871(4) yes
Fe1 O11 . 2.043(4) yes
Fe1 O121 . 2.030(4) yes
Fe1 O151 . 2.016(4) yes
Fe1 O161 . 2.058(4) yes
Fe2 Fe3 . 3.3336(11) yes
Fe2 O1 . 1.961(4) yes
Fe2 O71 . 1.892(4) yes
Fe2 O122 . 2.034(4) yes
Fe2 O132 . 2.013(4) yes
Fe2 O142 . 2.059(4) yes
Fe2 N11 . 2.120(5) yes
Fe3 O1 . 1.863(4) yes
Fe3 O17 . 2.088(4) yes
Fe3 O133 . 2.032(4) yes
Fe3 O143 . 1.990(4) yes
Fe3 O153 . 2.014(4) yes
Fe3 O163 . 2.026(4) yes
O11 N11 . 1.397(5) yes
O17 H172 . 0.806 no
O17 H171 . 0.810 no
O71 C71 . 1.320(7) yes
O121 C12 . 1.256(7) yes
O122 C12 . 1.262(7) yes
O132 C13 . 1.242(7) yes
O133 C13 . 1.248(7) yes
O142 C14 . 1.245(7) yes
O143 C14 . 1.251(7) yes
O151 C15 . 1.262(7) yes
O153 C15 . 1.256(7) yes
O161 C16 . 1.258(7) yes
O163 C16 . 1.265(7) yes
N11 C11 . 1.288(7) yes
N111 C111 . 1.150(11) yes
N112 C112 . 1.134(10) yes
N113 C113 . 1.09(2) yes
C11 C21 . 1.453(8) yes
C11 H111 . 0.930 no
C12 C22 . 1.509(8) yes
C13 C23 . 1.525(8) yes
C14 C24 . 1.504(8) yes
C15 C25 . 1.515(8) yes
C16 C26 . 1.500(8) yes
C21 C31 . 1.402(8) yes
C21 C71 . 1.415(8) yes
C22 C32 . 1.507(9) yes
C22 H222 . 0.969 no
C22 H221 . 0.973 no
C23 C33 . 1.497(9) yes
C23 H231 . 0.978 no
C23 H232 . 0.965 no
C24 C34 . 1.514(9) yes
C24 H241 . 0.972 no
C24 H242 . 0.970 no
C25 C35 . 1.496(9) yes
C25 H252 . 0.953 no
C25 H251 . 0.959 no
C26 C36 . 1.501(9) yes
C26 H261 . 0.962 no
C26 H262 . 0.964 no
C31 C41 . 1.361(8) yes
C31 H311 . 0.939 no
C32 C42 . 1.375(9) yes
C32 C82 . 1.395(9) yes
C33 C43 . 1.356(11) yes
C33 C83 . 1.390(11) yes
C34 C44 . 1.380(9) yes
C34 C84 . 1.383(9) yes
C35 C45 . 1.355(11) yes
C35 C85 . 1.392(11) yes
C36 C46 . 1.377(9) yes
C36 C86 . 1.374(10) yes
C41 C51 . 1.399(9) yes
C41 H411 . 0.929 no
C42 C52 . 1.370(10) yes
C42 H421 . 0.939 no
C43 C53 . 1.411(12) yes
C43 H431 . 0.923 no
C44 C54 . 1.377(9) yes
C44 H441 . 0.930 no
C45 C55 . 1.414(12) yes
C45 H451 . 0.926 no
C46 C56 . 1.391(9) yes
C46 H461 . 0.929 no
C51 C61 . 1.390(9) yes
C51 H511 . 0.920 no
C52 C62 . 1.376(11) yes
C52 H521 . 0.931 no
C53 C63 . 1.355(14) yes
C53 H531 . 0.928 no
C54 C64 . 1.375(11) yes
C54 H541 . 0.937 no
C55 C65 . 1.348(14) yes
C55 H551 . 0.925 no
C56 C66 . 1.365(10) yes
C56 H561 . 0.937 no
C61 C71 . 1.419(8) yes
C61 C610 . 1.538(8) yes
C62 C72 . 1.373(11) yes
C62 H621 . 0.938 no
C63 C73 . 1.337(14) yes
C63 H631 . 0.942 no
C64 C74 . 1.370(11) yes
C64 H641 . 0.931 no
C65 C75 . 1.345(14) yes
C65 H651 . 0.920 no
C66 C76 . 1.379(11) yes
C66 H661 . 0.927 no
C72 C82 . 1.383(10) yes
C72 H721 . 0.935 no
C73 C83 . 1.380(13) yes
C73 H731 . 0.930 no
C74 C84 . 1.378(11) yes
C74 H741 . 0.910 no
C75 C85 . 1.371(12) yes
C75 H751 . 0.939 no
C76 C86 . 1.393(10) yes
C76 H761 . 0.922 no
C82 H821 . 0.925 no
C83 H831 . 0.923 no
C84 H841 . 0.941 no
C85 H851 . 0.931 no
C86 H861 . 0.930 no
C111 C121 . 1.458(13) yes
C112 C122 . 1.422(11) yes
C113 C123 . 1.431(16) yes
C121 H1211 . 0.962 no
C121 H1212 . 0.971 no
C121 H1213 . 0.943 no
C122 H1221 . 0.950 no
C122 H1222 . 0.950 no
C122 H1223 . 0.950 no
C123 H1231 . 0.950 no
C123 H1232 . 0.950 no
C123 H1233 . 0.950 no
C610 C611 . 1.535(10) yes
C610 C612 . 1.533(8) yes
C610 C613 . 1.517(10) yes
C611 H6112 . 0.952 no
C611 H6111 . 0.964 no
C611 H6113 . 0.955 no
C612 H6122 . 0.962 no
C612 H6121 . 0.963 no
C612 H6123 . 0.968 no
C613 H6132 . 0.949 no
C613 H6131 . 0.962 no
C613 H6133 . 0.951 no
